data_1522782
loop_
_publ_author_name
'Ritter, D.L.'
'Giessen, B.C.'
'Grant, N.J.'

_publ_section_title
;
 The niobium(columbium)-rhodium binary system. II. Crystal structure
 relationships
;
_journal_name_full 'Transactions of the Metallurgical Society of Aime'
_journal_page_first 1259
_journal_page_last 1267
_journal_volume 230
_journal_year 1964
_chemical_formula_sum 'Nb Rh'
_space_group_IT_number 51
_symmetry_space_group_name_Hall '-P 2a 2a'
_symmetry_space_group_name_H-M 'P m m a'
_cell_angle_alpha 90
_cell_angle_beta 90
_cell_angle_gamma 90
_cell_formula_units_Z 2
_cell_length_a 4.51
_cell_length_b 2.813
_cell_length_c 4.808
_cell_volume 60.997
_citation_journal_id_ASTM TMSAAB
_cod_data_source_file Ritter_TMSAAB_1964_1379.cif
_cod_data_source_block Nb1Rh1
_cod_original_cell_volume 60.99732
_cod_original_formula_sum 'Nb1 Rh1'
_cod_database_code 1522782

loop_
_symmetry_equiv_pos_as_xyz
x,y,z
-x+1/2,-y,z
x+1/2,-y,-z
-x,y,-z
-x,-y,-z
x-1/2,y,-z
-x-1/2,y,z
x,-y,z

loop_
_atom_site_label
_atom_site_type_symbol
_atom_site_fract_x
_atom_site_fract_y
_atom_site_fract_z
_atom_site_occupancy
_atom_site_U_iso_or_equiv
Nb1 Nb 0.25 0 0.182 1 0.0
Rh1 Rh 0.25 0.5 0.672 1 0.0
